data_2104097
loop_
_publ_author_name
'Cox, Philip J.'
'Kechagias, Dimitrios'
'Kelly, Orla'

_publ_section_title
;
 Conformations of substituted benzophenones
;
_journal_coeditor_code WS5060
_journal_issue 2
_journal_name_full 'Acta Crystallographica Section B'
_journal_page_first 206
_journal_page_last 216
_journal_paper_doi 10.1107/S0108768108000232
_journal_volume 64
_journal_year 2008
_chemical_formula_moiety 'C21 H28 N2 O1'
_chemical_formula_sum 'C21 H28 N2 O'
_chemical_formula_weight 324.45
_chemical_name_common
;
4,4'-bis(diethylamino)benzophenone
;
_space_group_IT_number 14
_symmetry_cell_setting monoclinic
_symmetry_space_group_name_Hall '-P 2ybc'
_symmetry_space_group_name_H-M 'P 1 21/c 1'
_audit_creation_method 'WinGX routine CIF_UPDATE'
_cell_angle_alpha 90
_cell_angle_beta 104.6390(18)
_cell_angle_gamma 90
_cell_formula_units_Z 4
_cell_length_a 16.8519(6)
_cell_length_b 8.0488(3)
_cell_length_c 14.3060(5)
_cell_measurement_reflns_used 7747
_cell_measurement_temperature 120(2)
_cell_measurement_theta_max 27.48
_cell_measurement_theta_min 2.91
_cell_volume 1877.44(12)
_computing_cell_refinement 'DENZO and COLLECT'
_computing_data_collection
;
        DENZO (Otwinowski and Minor, 1997), COLLECT (Hooft, 1998)
;
_computing_data_reduction 'DENZO and COLLECT'
_computing_molecular_graphics
;
        PLATON (Spek,2002)
;
_computing_publication_material 'WinGX publication routines (Farrugia, 1999)'
_computing_structure_refinement 'SHELXL-97 (Sheldrick, 1997)'
_computing_structure_solution 'SIR97 (Altomare et al.,1999)'
_diffrn_ambient_temperature 120(2)
_diffrn_measured_fraction_theta_full 0.99
_diffrn_measured_fraction_theta_max 0.99
_diffrn_measurement_device_type
;
        Bruker-Nonius 95mm CCD camers on \k-goniostat
;
_diffrn_measurement_method
;
        \f and \w scans to fill Ewald sphere
;
_diffrn_radiation_type MoK\a
_diffrn_radiation_wavelength 0.71073
_diffrn_reflns_av_R_equivalents 0.077
_diffrn_reflns_limit_h_max 20
_diffrn_reflns_limit_h_min -21
_diffrn_reflns_limit_k_max 10
_diffrn_reflns_limit_k_min -10
_diffrn_reflns_limit_l_max 17
_diffrn_reflns_limit_l_min -18
_diffrn_reflns_number 18012
_diffrn_reflns_theta_full 27.59
_diffrn_reflns_theta_max 27.59
_diffrn_reflns_theta_min 2.93
_diffrn_standards_decay_% 0
_diffrn_standards_number 0
_exptl_absorpt_coefficient_mu 0.07
_exptl_absorpt_correction_T_max 0.9792
_exptl_absorpt_correction_T_min 0.9481
_exptl_absorpt_correction_type multi-scan
_exptl_absorpt_process_details
;
using multiple and symmetry-related data measurements via the program
SORTAV (Blessing, 1995, 1997)
;
_exptl_crystal_colour yellow
_exptl_crystal_density_diffrn 1.148
_exptl_crystal_density_method 'not measured'
_exptl_crystal_description block
_exptl_crystal_F_000 704
_exptl_crystal_size_max 0.4
_exptl_crystal_size_mid 0.35
_exptl_crystal_size_min 0.3
_refine_diff_density_max 0.205
_refine_diff_density_min -0.224
_refine_ls_extinction_coef 0.022(3)
_refine_ls_extinction_expression Fc^*^=kFc[1+0.001xFc^2^\l^3^/sin(2\q)]^-1/4^
_refine_ls_extinction_method SHELXL
_refine_ls_goodness_of_fit_ref 1.009
_refine_ls_hydrogen_treatment constr
_refine_ls_matrix_type full
_refine_ls_number_parameters 288
_refine_ls_number_reflns 4315
_refine_ls_number_restraints 12
_refine_ls_restrained_S_all 1.007
_refine_ls_R_factor_gt 0.0468
_refine_ls_shift/su_max 0
_refine_ls_structure_factor_coef Fsqd
_refine_ls_weighting_details 'calc w=1/[\s^2^(Fo^2^)+(0.0604P)^2^+0.1446P] where P=(Fo^2^+2Fc^2^)/3'
_refine_ls_weighting_scheme calc
_refine_ls_wR_factor_ref 0.1217
_reflns_number_gt 2862
_reflns_number_total 4315
_reflns_threshold_expression >2sigma(I)
_cod_data_source_file ws5060.cif
_cod_data_source_block orla1
_cod_database_code 2104097
_cod_database_fobs_code 2104097

loop_
_symmetry_equiv_pos_as_xyz
'x, y, z'
'-x, y+1/2, -z+1/2'
'-x, -y, -z'
'x, -y-1/2, z-1/2'

loop_
_atom_site_type_symbol
_atom_site_label
_atom_site_fract_x
_atom_site_fract_y
_atom_site_fract_z
_atom_site_U_iso_or_equiv
_atom_site_adp_type
_atom_site_calc_flag
_atom_site_refinement_flags
_atom_site_occupancy
_atom_site_disorder_assembly
_atom_site_disorder_group
O O1 0.21302(6) 0.37913(13) -0.03565(6) 0.0378(3) Uani d . 1 . .
N N1 0.04238(6) 0.46832(13) 0.30992(8) 0.0276(3) Uani d . 1 . .
C C1 0.19625(8) 0.41149(15) 0.12139(9) 0.0248(3) Uani d . 1 . .
C C2 0.11718(8) 0.47691(16) 0.08965(9) 0.0279(3) Uani d . 1 . .
H H2 0.0979 0.5087 0.0238 0.033 Uiso calc R 1 . .
C C3 0.06650(8) 0.49685(16) 0.15005(9) 0.0283(3) Uani d . 1 . .
H H3 0.0133 0.5424 0.1255 0.034 Uiso calc R 1 . .
C C4 0.09226(7) 0.45064(15) 0.24850(9) 0.0239(3) Uani d . 1 . .
C C5 0.17115(7) 0.38146(15) 0.28030(9) 0.0250(3) Uani d . 1 . .
H H5 0.1903 0.3466 0.3456 0.03 Uiso calc R 1 . .
C C6 0.22097(8) 0.36365(16) 0.21806(9) 0.0255(3) Uani d . 1 . .
H H6 0.2741 0.3171 0.2418 0.031 Uiso calc R 1 . .
C C7 0.24639(8) 0.38725(16) 0.05165(9) 0.0277(3) Uani d . 1 . .
C C8 0.33683(8) 0.37333(16) 0.08431(9) 0.0280(3) Uani d . 1 C .
C C9 0.37810(9) 0.2873(2) 0.02651(11) 0.0418(4) Uani d . 1 . .
H H9 0.3474 0.2209 -0.0249 0.05 Uiso calc R 1 A 1
C C12 0.46909(8) 0.45890(18) 0.18373(10) 0.0338(3) Uani d . 1 . .
H H12 0.5002 0.5094 0.2414 0.041 Uiso calc R 1 B 1
C C13 0.38483(8) 0.45762(16) 0.16373(9) 0.0280(3) Uani d . 1 C .
H H13 0.3586 0.5159 0.2053 0.034 Uiso calc R 1 . .
C C14 -0.03863(8) 0.54452(16) 0.27895(11) 0.0320(3) Uani d . 1 . .
H H14A -0.0376 0.6301 0.2296 0.038 Uiso calc R 1 . .
H H14B -0.0514 0.6008 0.3349 0.038 Uiso calc R 1 . .
C C15 -0.10576(8) 0.42046(18) 0.23747(12) 0.0398(4) Uani d . 1 . .
H H15A -0.1086 0.3378 0.2868 0.052 Uiso calc R 1 . .
H H15B -0.0937 0.3647 0.1817 0.052 Uiso calc R 1 . .
H H15C -0.1584 0.4785 0.217 0.052 Uiso calc R 1 . .
C C16 0.06846(8) 0.41796(18) 0.41061(10) 0.0322(3) Uani d . 1 . .
H H16A 0.1012 0.3148 0.4153 0.039 Uiso calc R 1 . .
H H16B 0.0194 0.3929 0.4342 0.039 Uiso calc R 1 . .
C C17 0.11913(10) 0.5493(2) 0.47512(11) 0.0480(4) Uani d . 1 . .
H H17A 0.0866 0.651 0.4722 0.062 Uiso calc R 1 . .
H H17B 0.1684 0.5733 0.453 0.062 Uiso calc R 1 . .
H H17C 0.1351 0.5086 0.5418 0.062 Uiso calc R 1 . .
N N21 0.59266(12) 0.3978(3) 0.13297(18) 0.0346(5) Uani d PD 0.745(5) C 1
C C101 0.4608(3) 0.2954(4) 0.0414(3) 0.0331(8) Uani d PD 0.745(5) C 1
H H101 0.4863 0.2388 -0.0016 0.043 Uiso calc PR 0.745(5) C 1
C C111 0.5095(2) 0.3858(4) 0.1191(3) 0.0286(8) Uani d PD 0.745(5) C 1
C C181 0.63371(13) 0.3154(3) 0.06763(16) 0.0355(7) Uani d PD 0.745(5) C 1
H H18A 0.6867 0.3718 0.0716 0.046 Uiso calc PR 0.745(5) C 1
H H18B 0.5996 0.3278 0.0006 0.046 Uiso calc PR 0.745(5) C 1
C C191 0.64962(15) 0.1329(3) 0.0888(2) 0.0467(7) Uani d PD 0.745(5) C 1
H H19A 0.598 0.0772 0.089 0.061 Uiso calc PR 0.745(5) C 1
H H19B 0.6884 0.1198 0.1521 0.061 Uiso calc PR 0.745(5) C 1
H H19C 0.6728 0.0834 0.0389 0.061 Uiso calc PR 0.745(5) C 1
C C201 0.6426(3) 0.5046(5) 0.2070(4) 0.0395(11) Uani d PD 0.745(5) C 1
H H20A 0.6101 0.604 0.2142 0.051 Uiso calc PR 0.745(5) C 1
H H20B 0.6907 0.5427 0.1848 0.051 Uiso calc PR 0.745(5) C 1
C C211 0.6729(7) 0.4228(15) 0.3050(5) 0.0508(14) Uani d PD 0.745(5) C 1
H H21A 0.7075 0.3272 0.2995 0.066 Uiso calc PR 0.745(5) C 1
H H21B 0.6259 0.3853 0.3281 0.066 Uiso calc PR 0.745(5) C 1
H H21C 0.705 0.503 0.3509 0.066 Uiso calc PR 0.745(5) C 1
N N22 0.5980(3) 0.3237(10) 0.1681(5) 0.0337(16) Uani d PD 0.255(5) C 2
C C102 0.4655(8) 0.2415(13) 0.0661(8) 0.036(2) Uani d PD 0.255(5) C 2
H H102 0.4883 0.15 0.04 0.047 Uiso calc PR 0.255(5) C 2
C C112 0.5143(6) 0.3344(12) 0.1424(7) 0.027(2) Uani d PD 0.255(5) C 2
C C182 0.6415(4) 0.1982(8) 0.1290(5) 0.0361(18) Uani d PD 0.255(5) C 2
H H18C 0.6087 0.0947 0.1204 0.047 Uiso calc PR 0.255(5) C 2
H H18D 0.6939 0.1751 0.177 0.047 Uiso calc PR 0.255(5) C 2
C C192 0.6599(5) 0.2417(10) 0.0337(5) 0.049(2) Uani d PD 0.255(5) C 2
H H19D 0.6924 0.3442 0.0411 0.064 Uiso calc PR 0.255(5) C 2
H H19E 0.6084 0.2581 -0.0156 0.064 Uiso calc PR 0.255(5) C 2
H H19F 0.691 0.1511 0.0139 0.064 Uiso calc PR 0.255(5) C 2
C C202 0.6463(9) 0.4550(16) 0.2279(11) 0.044(4) Uani d PD 0.255(5) C 2
H H20C 0.6128 0.5573 0.222 0.057 Uiso calc PR 0.255(5) C 2
H H20D 0.695 0.4801 0.2035 0.057 Uiso calc PR 0.255(5) C 2
C C212 0.674(2) 0.407(5) 0.3327(13) 0.059(5) Uani d PD 0.255(5) C 2
H H21D 0.7157 0.3191 0.3406 0.076 Uiso calc PR 0.255(5) C 2
H H21E 0.6271 0.3652 0.3546 0.076 Uiso calc PR 0.255(5) C 2
H H21F 0.6975 0.5036 0.3713 0.076 Uiso calc PR 0.255(5) C 2

loop_
_atom_site_aniso_label
_atom_site_aniso_U_11
_atom_site_aniso_U_22
_atom_site_aniso_U_33
_atom_site_aniso_U_12
_atom_site_aniso_U_13
_atom_site_aniso_U_23
O1 0.0358(6) 0.0525(6) 0.0240(5) -0.0097(5) 0.0058(4) -0.0074(5)
N1 0.0218(6) 0.0312(6) 0.0303(6) 0.0034(4) 0.0077(5) 0.0001(5)
C1 0.0237(7) 0.0243(6) 0.0255(7) -0.0039(5) 0.0046(5) -0.0019(5)
C2 0.0288(7) 0.0282(7) 0.0238(6) -0.0016(5) 0.0014(5) 0.0024(6)
C3 0.0225(7) 0.0274(6) 0.0320(7) 0.0023(5) 0.0017(6) 0.0008(6)
C4 0.0221(7) 0.0207(6) 0.0285(7) -0.0024(5) 0.0058(5) -0.0017(5)
C5 0.0216(7) 0.0283(6) 0.0242(6) 0.0006(5) 0.0044(5) 0.0025(6)
C6 0.0214(7) 0.0259(6) 0.0280(7) 0.0005(5) 0.0039(5) 0.0004(6)
C7 0.0303(7) 0.0274(6) 0.0250(7) -0.0075(5) 0.0066(6) -0.0031(6)
C8 0.0274(7) 0.0315(7) 0.0274(7) -0.0069(5) 0.0109(6) -0.0047(6)
C9 0.0338(9) 0.0522(9) 0.0421(8) -0.0124(7) 0.0145(7) -0.0230(8)
C12 0.0291(8) 0.0399(8) 0.0324(7) -0.0070(6) 0.0076(6) -0.0095(6)
C13 0.0280(8) 0.0305(7) 0.0269(7) -0.0026(5) 0.0093(6) -0.0033(6)
C14 0.0257(7) 0.0288(7) 0.0430(8) 0.0069(5) 0.0117(6) 0.0025(6)
C15 0.0245(8) 0.0379(8) 0.0545(10) 0.0048(6) 0.0054(7) 0.0056(7)
C16 0.0262(7) 0.0411(8) 0.0319(7) 0.0011(6) 0.0121(6) 0.0015(6)
C17 0.0391(9) 0.0709(11) 0.0366(8) -0.0087(8) 0.0145(7) -0.0130(8)
N21 0.0243(10) 0.0374(12) 0.0430(12) -0.0042(8) 0.0101(9) -0.0046(10)
C101 0.0317(14) 0.0358(19) 0.0353(18) -0.0047(14) 0.0149(13) -0.0091(14)
C111 0.0248(13) 0.0262(17) 0.0357(19) -0.0009(11) 0.0095(11) 0.0028(12)
C181 0.0272(11) 0.0411(13) 0.0418(12) 0.0015(9) 0.0154(9) 0.0045(11)
C191 0.0513(15) 0.0457(15) 0.0489(16) 0.0135(11) 0.0233(12) 0.0083(13)
C201 0.0300(16) 0.040(2) 0.049(2) -0.0108(15) 0.0091(15) -0.0056(18)
C211 0.046(2) 0.047(3) 0.053(4) -0.007(2) 0.001(3) -0.004(3)
N22 0.021(3) 0.040(4) 0.042(4) 0.000(2) 0.012(2) -0.006(3)
C102 0.036(4) 0.035(5) 0.043(6) -0.001(4) 0.021(4) -0.004(4)
C112 0.029(4) 0.028(5) 0.026(5) 0.000(3) 0.008(3) 0.006(3)
C182 0.039(4) 0.035(4) 0.036(4) 0.003(3) 0.013(3) 0.004(3)
C192 0.046(4) 0.056(4) 0.049(4) 0.009(3) 0.020(3) 0.017(4)
C202 0.020(5) 0.056(8) 0.061(9) -0.017(6) 0.019(5) 0.001(6)
C212 0.061(7) 0.048(8) 0.057(10) -0.003(5) -0.003(9) -0.002(9)

loop_
_atom_type_symbol
_atom_type_description
_atom_type_scat_dispersion_real
_atom_type_scat_dispersion_imag
_atom_type_scat_source
C C 0.0033 0.0016 'International Tables Vol C Tables 4.2.6.8 and 6.1.1.4'
H H 0 0 'International Tables Vol C Tables 4.2.6.8 and 6.1.1.4'
N N 0.0061 0.0033 'International Tables Vol C Tables 4.2.6.8 and 6.1.1.4'
O O 0.0106 0.006 'International Tables Vol C Tables 4.2.6.8 and 6.1.1.4'

loop_
_geom_angle_atom_site_label_1
_geom_angle_atom_site_label_2
_geom_angle_atom_site_label_3
_geom_angle
C4 N1 C16 121.77(10)
C4 N1 C14 121.88(11)
C16 N1 C14 116.32(10)
C6 C1 C2 116.59(11)
C6 C1 C7 123.79(12)
C2 C1 C7 119.50(11)
C3 C2 C1 122.33(12)
C3 C2 H2 118.8
C1 C2 H2 118.8
C2 C3 C4 120.93(12)
C2 C3 H3 119.5
C4 C3 H3 119.5
N1 C4 C5 121.16(11)
N1 C4 C3 121.88(11)
C5 C4 C3 116.94(11)
C6 C5 C4 120.87(12)
C6 C5 H5 119.6
C4 C5 H5 119.6
C5 C6 C1 122.32(12)
C5 C6 H6 118.8
C1 C6 H6 118.8
O1 C7 C1 119.94(12)
O1 C7 C8 118.96(11)
C1 C7 C8 121.10(11)
C9 C8 C13 116.89(12)
C9 C8 C7 118.62(12)
C13 C8 C7 124.02(11)
C101 C9 C8 122.1(2)
C8 C9 C102 119.6(5)
C101 C9 H9 119
C8 C9 H9 119
C102 C9 H9 116.7
C13 C12 C111 120.36(18)
C13 C12 C112 121.6(4)
C13 C12 H12 119.8
C111 C12 H12 119.8
C112 C12 H12 114.4
C12 C13 C8 121.95(12)
C12 C13 H13 119
C8 C13 H13 119
N1 C14 C15 113.02(11)
N1 C14 H14A 109
C15 C14 H14A 109
N1 C14 H14B 109
C15 C14 H14B 109
H14A C14 H14B 107.8
C14 C15 H15A 109.5
C14 C15 H15B 109.5
H15A C15 H15B 109.5
C14 C15 H15C 109.5
H15A C15 H15C 109.5
H15B C15 H15C 109.5
N1 C16 C17 113.04(12)
N1 C16 H16A 109
C17 C16 H16A 109
N1 C16 H16B 109
C17 C16 H16B 109
H16A C16 H16B 107.8
C16 C17 H17A 109.5
C16 C17 H17B 109.5
H17A C17 H17B 109.5
C16 C17 H17C 109.5
H17A C17 H17C 109.5
H17B C17 H17C 109.5
C111 N21 C201 122.0(3)
C111 N21 C181 120.7(2)
C201 N21 C181 117.0(3)
C9 C101 C111 121.3(3)
C9 C101 H101 119.4
C111 C101 H101 119.4
N21 C111 C101 121.5(3)
N21 C111 C12 121.5(3)
C101 C111 C12 116.9(3)
N21 C181 C191 113.8(2)
N21 C181 H18A 108.8
C191 C181 H18A 108.8
N21 C181 H18B 108.8
C191 C181 H18B 108.8
H18A C181 H18B 107.7
N21 C201 C211 114.5(5)
N21 C201 H20A 108.6
C211 C201 H20A 108.6
N21 C201 H20B 108.6
C211 C201 H20B 108.6
H20A C201 H20B 107.6
C112 N22 C182 122.1(6)
C112 N22 C202 119.6(8)
C182 N22 C202 117.9(8)
C112 C102 C9 119.6(9)
C112 C102 H102 120.2
C9 C102 H102 120.2
N22 C112 C102 122.5(10)
N22 C112 C12 122.6(7)
C102 C112 C12 114.5(8)
N22 C182 C192 115.3(7)
N22 C182 H18C 108.5
C192 C182 H18C 108.5
N22 C182 H18D 108.5
C192 C182 H18D 108.5
H18C C182 H18D 107.5
C182 C192 H19D 109.5
C182 C192 H19E 109.5
H19D C192 H19E 109.5
C182 C192 H19F 109.5
H19D C192 H19F 109.5
H19E C192 H19F 109.5
N22 C202 C212 112.4(16)
N22 C202 H20C 109.1
C212 C202 H20C 109.1
N22 C202 H20D 109.1
C212 C202 H20D 109.1
H20C C202 H20D 107.9
C202 C212 H21D 109.5
C202 C212 H21E 109.5
H21D C212 H21E 109.5
C202 C212 H21F 109.5
H21D C212 H21F 109.5
H21E C212 H21F 109.5

loop_
_geom_bond_atom_site_label_1
_geom_bond_atom_site_label_2
_geom_bond_distance
O1 C7 1.2350(15)
N1 C4 1.3682(16)
N1 C16 1.4535(17)
N1 C14 1.4596(16)
C1 C6 1.3940(18)
C1 C2 1.3976(18)
C1 C7 1.4742(17)
C2 C3 1.3692(18)
C2 H2 0.95
C3 C4 1.4148(18)
C3 H3 0.95
C4 C5 1.4066(17)
C5 C6 1.3770(17)
C5 H5 0.95
C6 H6 0.95
C7 C8 1.4811(18)
C8 C9 1.3919(19)
C8 C13 1.3933(18)
C9 C101 1.357(5)
C9 C102 1.485(13)
C9 H9 0.95
C12 C13 1.3758(19)
C12 C111 1.408(4)
C12 C112 1.470(11)
C12 H12 0.95
C13 H13 0.95
C14 C15 1.513(2)
C14 H14A 0.99
C14 H14B 0.99
C15 H15A 0.98
C15 H15B 0.98
C15 H15C 0.98
C16 C17 1.517(2)
C16 H16A 0.99
C16 H16B 0.99
C17 H17A 0.98
C17 H17B 0.98
C17 H17C 0.98
N21 C111 1.368(4)
N21 C201 1.455(5)
N21 C181 1.456(3)
C101 C111 1.407(4)
C101 H101 0.95
C181 C191 1.510(3)
C181 H18A 0.99
C181 H18B 0.99
C191 H19A 0.98
C191 H19B 0.98
C191 H19C 0.98
C201 C211 1.517(6)
C201 H20A 0.99
C201 H20B 0.99
C211 H21A 0.98
C211 H21B 0.98
C211 H21C 0.98
N22 C112 1.368(10)
N22 C182 1.441(9)
N22 C202 1.470(12)
C102 C112 1.405(12)
C102 H102 0.95
C182 C192 1.515(9)
C182 H18C 0.99
C182 H18D 0.99
C192 H19D 0.98
C192 H19E 0.98
C192 H19F 0.98
C202 C212 1.505(14)
C202 H20C 0.99
C202 H20D 0.99
C212 H21D 0.98
C212 H21E 0.98
C212 H21F 0.98

loop_
_geom_torsion_atom_site_label_1
_geom_torsion_atom_site_label_2
_geom_torsion_atom_site_label_3
_geom_torsion_atom_site_label_4
_geom_torsion
C6 C1 C2 C3 1.28(19)
C7 C1 C2 C3 177.60(12)
C1 C2 C3 C4 -0.3(2)
C16 N1 C4 C5 0.45(18)
C14 N1 C4 C5 178.07(11)
C16 N1 C4 C3 178.87(12)
C14 N1 C4 C3 -3.51(19)
C2 C3 C4 N1 -179.50(12)
C2 C3 C4 C5 -1.01(18)
N1 C4 C5 C6 179.85(12)
C3 C4 C5 C6 1.36(18)
C4 C5 C6 C1 -0.39(19)
C2 C1 C6 C5 -0.93(18)
C7 C1 C6 C5 -177.08(12)
C6 C1 C7 O1 155.74(13)
C2 C1 C7 O1 -20.30(18)
C6 C1 C7 C8 -24.64(18)
C2 C1 C7 C8 159.32(12)
O1 C7 C8 C9 -25.90(19)
C1 C7 C8 C9 154.48(13)
O1 C7 C8 C13 146.07(13)
C1 C7 C8 C13 -33.55(19)
C13 C8 C9 C101 -5.3(3)
C7 C8 C9 C101 167.2(2)
C13 C8 C9 C102 20.0(5)
C7 C8 C9 C102 -167.4(5)
C111 C12 C13 C8 5.4(2)
C112 C12 C13 C8 -18.9(5)
C9 C8 C13 C12 1.1(2)
C7 C8 C13 C12 -170.99(13)
C4 N1 C14 C15 89.47(15)
C16 N1 C14 C15 -92.79(15)
C4 N1 C16 C17 83.72(15)
C14 N1 C16 C17 -94.02(14)
C8 C9 C101 C111 2.9(4)
C102 C9 C101 C111 -87.2(16)
C201 N21 C111 C101 173.5(3)
C181 N21 C111 C101 -0.6(4)
C201 N21 C111 C12 -8.5(4)
C181 N21 C111 C12 177.4(3)
C9 C101 C111 N21 -178.3(3)
C9 C101 C111 C12 3.6(4)
C13 C12 C111 N21 174.3(2)
C112 C12 C111 N21 -86.1(13)
C13 C12 C111 C101 -7.7(3)
C112 C12 C111 C101 91.9(13)
C111 N21 C181 C191 -81.1(3)
C201 N21 C181 C191 104.5(3)
C111 N21 C201 C211 88.3(7)
C181 N21 C201 C211 -97.4(7)
C101 C9 C102 C112 78.4(15)
C8 C9 C102 C112 -24.6(10)
C182 N22 C112 C102 -10.0(12)
C202 N22 C112 C102 162.5(9)
C182 N22 C112 C12 178.3(7)
C202 N22 C112 C12 -9.3(12)
C9 C102 C112 N22 -165.2(7)
C9 C102 C112 C12 7.2(11)
C13 C12 C112 N22 -173.9(6)
C111 C12 C112 N22 93.1(15)
C13 C12 C112 C102 13.8(8)
C111 C12 C112 C102 -79.3(14)
C112 N22 C182 C192 86.2(9)
C202 N22 C182 C192 -86.3(10)
C112 N22 C202 C212 100(2)
C182 N22 C202 C212 -88(2)
